data_4030296
loop_
_publ_author_name
'Chung, Abbie'
'Miner, Matthew R.'
'Richert, Kathleen J.'
'Rieder, Curtis J.'
'Woerpel, K. A.'

_publ_section_title
;
 Formation of an Endoperoxide upon Chromium-Catalyzed Allylic Oxidation of
 a Triterpene by Oxygen.
;
_journal_issue 1
_journal_name_full 'The Journal of organic chemistry'
_journal_page_first 266
_journal_paper_doi 10.1021/jo502344x
_journal_volume 80
_journal_year 2014
_chemical_absolute_configuration rm
_chemical_formula_sum 'C31 H46 O3'
_chemical_formula_weight 466.68
_chemical_name_systematic
; 
 ? 
;
_space_group_IT_number 19
_symmetry_cell_setting orthorhombic
_symmetry_space_group_name_Hall 'P 2ac 2ab'
_symmetry_space_group_name_H-M 'P 21 21 21'
_atom_sites_solution_hydrogens geom
_atom_sites_solution_primary direct
_atom_sites_solution_secondary difmap
_audit_creation_method SHELXL-97
_cell_angle_alpha 90.00
_cell_angle_beta 90.00
_cell_angle_gamma 90.00
_cell_formula_units_Z 4
_cell_length_a 7.1561(4)
_cell_length_b 15.9743(8)
_cell_length_c 22.9204(11)
_cell_measurement_reflns_used 9916
_cell_measurement_temperature 100(2)
_cell_measurement_theta_max 28.31
_cell_measurement_theta_min 2.19
_cell_volume 2620.1(2)
_computing_cell_refinement 'Bruker SAINT'
_computing_data_collection 'Bruker APEX2'
_computing_data_reduction 'Bruker SAINT'
_computing_molecular_graphics 'Bruker SHELXTL'
_computing_publication_material 'Bruker SHELXTL'
_computing_structure_refinement 'SHELXL-97 (Sheldrick, 2008)'
_computing_structure_solution 'SHELXS-97 (Sheldrick, 2008)'
_diffrn_ambient_temperature 100(2)
_diffrn_measured_fraction_theta_full 0.997
_diffrn_measured_fraction_theta_max 0.997
_diffrn_measurement_device_type 'Bruker APEX-II CCD'
_diffrn_measurement_method '\w scans'
_diffrn_radiation_monochromator graphite
_diffrn_radiation_source 'fine-focus sealed tube'
_diffrn_radiation_type MoK\a
_diffrn_radiation_wavelength 0.71073
_diffrn_reflns_av_R_equivalents 0.0360
_diffrn_reflns_av_sigmaI/netI 0.0236
_diffrn_reflns_limit_h_max 9
_diffrn_reflns_limit_h_min -9
_diffrn_reflns_limit_k_max 21
_diffrn_reflns_limit_k_min -21
_diffrn_reflns_limit_l_max 30
_diffrn_reflns_limit_l_min -30
_diffrn_reflns_number 41327
_diffrn_reflns_theta_full 28.44
_diffrn_reflns_theta_max 28.44
_diffrn_reflns_theta_min 1.55
_exptl_absorpt_coefficient_mu 0.074
_exptl_absorpt_correction_T_max 0.9725
_exptl_absorpt_correction_T_min 0.9613
_exptl_absorpt_correction_type multi-scan
_exptl_absorpt_process_details SADABS
_exptl_crystal_colour colorless
_exptl_crystal_density_diffrn 1.183
_exptl_crystal_density_method 'not measured'
_exptl_crystal_description block
_exptl_crystal_F_000 1024
_exptl_crystal_size_max 0.54
_exptl_crystal_size_mid 0.52
_exptl_crystal_size_min 0.38
_refine_diff_density_max 0.255
_refine_diff_density_min -0.217
_refine_diff_density_rms 0.049
_refine_ls_abs_structure_details 'Flack H D (1983), Acta Cryst. A39, 876-881'
_refine_ls_abs_structure_Flack 0.2(8)
_refine_ls_extinction_method none
_refine_ls_goodness_of_fit_ref 1.053
_refine_ls_hydrogen_treatment constr
_refine_ls_matrix_type full
_refine_ls_number_parameters 315
_refine_ls_number_reflns 6591
_refine_ls_number_restraints 0
_refine_ls_restrained_S_all 1.053
_refine_ls_R_factor_all 0.0376
_refine_ls_R_factor_gt 0.0346
_refine_ls_shift/su_max 0.001
_refine_ls_shift/su_mean 0.000
_refine_ls_structure_factor_coef Fsqd
_refine_ls_weighting_details 'calc w=1/[\s^2^(Fo^2^)+(0.0486P)^2^+0.4090P] where P=(Fo^2^+2Fc^2^)/3'
_refine_ls_weighting_scheme calc
_refine_ls_wR_factor_gt 0.0872
_refine_ls_wR_factor_ref 0.0894
_reflns_number_gt 6202
_reflns_number_total 6591
_reflns_threshold_expression >2sigma(I)
_cod_data_source_file jo502344x_si_002.cif
_cod_data_source_block 14kaw9h
_cod_depositor_comments
;
The following automatic conversions were performed:

'_symmetry_cell_setting' value 'Orthorhombic' changed to
'orthorhombic' according to
/home/saulius/struct/COD-crude-data--automatic-downloads/rss-feeds/ACS/lib/dictionaries/cif_core.dic
dictionary named 'cif_core.dic' version 2.4.2 from 2011-04-26.

Automatic conversion script
Id: cif_fix_values 2935 2014-11-11 08:27:57Z andrius 

 Adding full bibliography for 4030293--4030296.cif.
;
_cod_database_code 4030296

loop_
_symmetry_equiv_pos_as_xyz
'x, y, z'
'x+1/2, -y+1/2, -z'
'-x, y+1/2, -z+1/2'
'-x+1/2, -y, z+1/2'

loop_
_atom_site_label
_atom_site_type_symbol
_atom_site_fract_x
_atom_site_fract_y
_atom_site_fract_z
_atom_site_U_iso_or_equiv
_atom_site_adp_type
_atom_site_occupancy
_atom_site_symmetry_multiplicity
_atom_site_calc_flag
_atom_site_refinement_flags
O1 O 0.39811(12) 0.86485(6) 0.65471(5) 0.0293(2) Uani 1 1 d .
O2 O 0.54013(12) 0.74019(6) 0.65739(4) 0.0242(2) Uani 1 1 d .
O3 O 0.57537(12) 0.35644(6) 0.67761(4) 0.0253(2) Uani 1 1 d .
C1 C 0.19966(16) 0.74661(7) 0.66198(5) 0.0169(2) Uani 1 1 d .
C2 C 0.08113(18) 0.77112(7) 0.60850(6) 0.0219(3) Uani 1 1 d .
H2A H -0.0510 0.7560 0.6158 0.026 Uiso 1 1 calc R
H2B H 0.0875 0.8325 0.6029 0.026 Uiso 1 1 calc R
C3 C 0.1483(2) 0.72754(8) 0.55318(6) 0.0236(3) Uani 1 1 d .
H3A H 0.2755 0.7480 0.5438 0.028 Uiso 1 1 calc R
H3B H 0.0653 0.7438 0.5205 0.028 Uiso 1 1 calc R
C4 C 0.15343(18) 0.63125(8) 0.55704(5) 0.0200(2) Uani 1 1 d .
C5 C 0.26677(16) 0.60479(7) 0.61106(5) 0.0156(2) Uani 1 1 d .
H5 H 0.3997 0.6209 0.6036 0.019 Uiso 1 1 calc R
C6 C 0.20489(16) 0.65067(7) 0.66730(5) 0.0161(2) Uani 1 1 d .
H6A H 0.0788 0.6306 0.6783 0.019 Uiso 1 1 calc R
H6B H 0.2915 0.6354 0.6992 0.019 Uiso 1 1 calc R
C7 C 0.39864(17) 0.78088(7) 0.65715(5) 0.0177(2) Uani 1 1 d .
C8 C 0.57806(19) 0.90481(8) 0.66066(7) 0.0292(3) Uani 1 1 d .
H8A H 0.5663 0.9645 0.6516 0.044 Uiso 1 1 calc R
H8B H 0.6671 0.8789 0.6337 0.044 Uiso 1 1 calc R
H8C H 0.6230 0.8981 0.7008 0.044 Uiso 1 1 calc R
C9 C 0.11214(18) 0.78431(8) 0.71746(6) 0.0231(3) Uani 1 1 d .
H9A H 0.1920 0.7719 0.7511 0.035 Uiso 1 1 calc R
H9B H -0.0120 0.7599 0.7237 0.035 Uiso 1 1 calc R
H9C H 0.1007 0.8451 0.7129 0.035 Uiso 1 1 calc R
C10 C 0.2511(2) 0.59947(9) 0.50163(6) 0.0300(3) Uani 1 1 d .
H10A H 0.2637 0.5384 0.5036 0.045 Uiso 1 1 calc R
H10B H 0.3753 0.6250 0.4986 0.045 Uiso 1 1 calc R
H10C H 0.1767 0.6147 0.4674 0.045 Uiso 1 1 calc R
C11 C 0.26375(16) 0.51063(7) 0.62060(5) 0.0141(2) Uani 1 1 d .
C12 C 0.08529(15) 0.46006(7) 0.61141(5) 0.0142(2) Uani 1 1 d .
C13 C -0.04412(18) 0.49807(7) 0.56390(5) 0.0199(2) Uani 1 1 d .
H13A H -0.0046 0.4764 0.5254 0.024 Uiso 1 1 calc R
H13B H -0.1734 0.4784 0.5709 0.024 Uiso 1 1 calc R
C14 C -0.04492(19) 0.59419(8) 0.56160(6) 0.0225(3) Uani 1 1 d .
H14A H -0.1061 0.6161 0.5972 0.027 Uiso 1 1 calc R
H14B H -0.1193 0.6127 0.5275 0.027 Uiso 1 1 calc R
C15 C -0.02395(16) 0.46472(7) 0.67014(5) 0.0168(2) Uani 1 1 d .
H15A H -0.1209 0.4214 0.6707 0.025 Uiso 1 1 calc R
H15B H -0.0823 0.5200 0.6739 0.025 Uiso 1 1 calc R
H15C H 0.0626 0.4558 0.7027 0.025 Uiso 1 1 calc R
C16 C 0.14107(16) 0.36646(7) 0.59478(5) 0.0138(2) Uani 1 1 d .
C17 C 0.25830(15) 0.32908(7) 0.64585(5) 0.0128(2) Uani 1 1 d .
H17 H 0.1789 0.3382 0.6812 0.015 Uiso 1 1 calc R
C18 C 0.43046(15) 0.38369(7) 0.65642(5) 0.0164(2) Uani 1 1 d .
C19 C 0.41738(16) 0.47312(7) 0.64190(5) 0.0166(2) Uani 1 1 d .
H19 H 0.5251 0.5068 0.6480 0.020 Uiso 1 1 calc R
C20 C 0.25559(18) 0.36509(8) 0.53752(5) 0.0195(2) Uani 1 1 d .
H20A H 0.2764 0.3070 0.5254 0.029 Uiso 1 1 calc R
H20B H 0.3763 0.3926 0.5439 0.029 Uiso 1 1 calc R
H20C H 0.1866 0.3948 0.5069 0.029 Uiso 1 1 calc R
C21 C 0.29803(15) 0.23223(7) 0.64586(5) 0.0144(2) Uani 1 1 d .
C22 C 0.10665(15) 0.18791(7) 0.63609(5) 0.0149(2) Uani 1 1 d .
H22 H 0.0261 0.2069 0.6692 0.018 Uiso 1 1 calc R
C23 C 0.00803(17) 0.21910(7) 0.58117(5) 0.0173(2) Uani 1 1 d .
H23A H -0.1098 0.1876 0.5757 0.021 Uiso 1 1 calc R
H23B H 0.0885 0.2086 0.5468 0.021 Uiso 1 1 calc R
C24 C -0.03527(16) 0.31279(7) 0.58533(5) 0.0166(2) Uani 1 1 d .
H24A H -0.1229 0.3224 0.6181 0.020 Uiso 1 1 calc R
H24B H -0.0980 0.3310 0.5490 0.020 Uiso 1 1 calc R
C25 C 0.44901(17) 0.20554(8) 0.60126(6) 0.0206(2) Uani 1 1 d .
H25A H 0.5008 0.1511 0.6126 0.031 Uiso 1 1 calc R
H25B H 0.5491 0.2474 0.6006 0.031 Uiso 1 1 calc R
H25C H 0.3928 0.2012 0.5624 0.031 Uiso 1 1 calc R
C26 C 0.11022(17) 0.09045(7) 0.64085(6) 0.0197(2) Uani 1 1 d .
C27 C 0.23515(18) 0.06419(8) 0.69043(6) 0.0222(3) Uani 1 1 d .
H27 H 0.2356 0.0067 0.7010 0.027 Uiso 1 1 calc R
C28 C 0.34437(18) 0.11552(8) 0.72030(6) 0.0226(3) Uani 1 1 d .
H28 H 0.4119 0.0930 0.7523 0.027 Uiso 1 1 calc R
C29 C 0.36901(17) 0.20688(7) 0.70707(5) 0.0182(2) Uani 1 1 d .
H29A H 0.5033 0.2211 0.7101 0.022 Uiso 1 1 calc R
H29B H 0.3011 0.2400 0.7368 0.022 Uiso 1 1 calc R
C30 C 0.1685(2) 0.04462(8) 0.58431(6) 0.0267(3) Uani 1 1 d .
H30A H 0.1646 -0.0160 0.5908 0.040 Uiso 1 1 calc R
H30B H 0.2957 0.0613 0.5735 0.040 Uiso 1 1 calc R
H30C H 0.0822 0.0595 0.5528 0.040 Uiso 1 1 calc R
C31 C -0.08868(18) 0.05980(8) 0.65644(7) 0.0287(3) Uani 1 1 d .
H31A H -0.0867 -0.0009 0.6627 0.043 Uiso 1 1 calc R
H31B H -0.1743 0.0731 0.6244 0.043 Uiso 1 1 calc R
H31C H -0.1311 0.0878 0.6921 0.043 Uiso 1 1 calc R

loop_
_atom_site_aniso_label
_atom_site_aniso_U_11
_atom_site_aniso_U_22
_atom_site_aniso_U_33
_atom_site_aniso_U_23
_atom_site_aniso_U_13
_atom_site_aniso_U_12
O1 0.0193(4) 0.0146(4) 0.0540(6) 0.0035(4) 0.0008(4) -0.0046(4)
O2 0.0175(4) 0.0202(4) 0.0350(5) -0.0017(4) -0.0012(4) -0.0007(3)
O3 0.0136(4) 0.0197(4) 0.0425(6) 0.0034(4) -0.0070(4) -0.0024(3)
C1 0.0157(5) 0.0135(5) 0.0215(6) -0.0012(4) 0.0010(4) -0.0010(4)
C2 0.0212(6) 0.0140(5) 0.0304(6) 0.0017(5) -0.0050(5) -0.0001(5)
C3 0.0309(7) 0.0167(6) 0.0232(6) 0.0051(5) -0.0068(5) -0.0016(5)
C4 0.0263(6) 0.0163(5) 0.0174(5) 0.0015(4) -0.0032(5) -0.0013(5)
C5 0.0156(5) 0.0134(5) 0.0177(5) 0.0013(4) 0.0008(4) -0.0015(4)
C6 0.0161(5) 0.0146(5) 0.0175(5) 0.0011(4) 0.0009(4) -0.0025(4)
C7 0.0196(6) 0.0166(5) 0.0168(5) -0.0002(4) 0.0005(5) -0.0030(4)
C8 0.0219(6) 0.0212(6) 0.0445(8) -0.0017(6) 0.0041(6) -0.0081(5)
C9 0.0211(6) 0.0194(6) 0.0288(6) -0.0049(5) 0.0063(5) -0.0012(5)
C10 0.0473(9) 0.0263(7) 0.0164(6) 0.0010(5) 0.0025(6) -0.0028(6)
C11 0.0146(5) 0.0153(5) 0.0124(5) -0.0018(4) 0.0026(4) -0.0018(4)
C12 0.0131(5) 0.0134(5) 0.0161(5) -0.0006(4) -0.0016(4) -0.0007(4)
C13 0.0205(6) 0.0174(5) 0.0218(6) -0.0009(4) -0.0072(5) -0.0008(5)
C14 0.0247(6) 0.0182(5) 0.0246(6) 0.0016(5) -0.0106(5) 0.0002(5)
C15 0.0123(5) 0.0160(5) 0.0220(6) -0.0028(4) 0.0023(4) -0.0016(4)
C16 0.0135(5) 0.0139(5) 0.0141(5) -0.0020(4) -0.0005(4) -0.0010(4)
C17 0.0096(5) 0.0135(5) 0.0153(5) -0.0015(4) -0.0001(4) -0.0023(4)
C18 0.0124(5) 0.0168(5) 0.0201(5) -0.0012(4) 0.0008(4) -0.0024(4)
C19 0.0125(5) 0.0159(5) 0.0214(5) -0.0011(4) 0.0010(4) -0.0043(4)
C20 0.0234(6) 0.0186(5) 0.0166(5) -0.0020(4) 0.0031(5) -0.0013(5)
C21 0.0111(5) 0.0132(5) 0.0188(5) -0.0010(4) 0.0002(4) -0.0012(4)
C22 0.0117(5) 0.0141(5) 0.0188(5) -0.0020(4) 0.0001(4) -0.0020(4)
C23 0.0167(5) 0.0148(5) 0.0203(5) -0.0036(4) -0.0025(4) -0.0024(4)
C24 0.0151(5) 0.0159(5) 0.0189(5) -0.0020(4) -0.0057(4) -0.0018(4)
C25 0.0155(5) 0.0187(6) 0.0275(6) -0.0013(5) 0.0053(5) 0.0012(5)
C26 0.0186(6) 0.0136(5) 0.0267(6) -0.0008(4) -0.0029(5) -0.0028(4)
C27 0.0218(6) 0.0160(6) 0.0287(6) 0.0040(5) -0.0010(5) -0.0010(5)
C28 0.0220(6) 0.0208(6) 0.0250(6) 0.0055(5) -0.0044(5) -0.0013(5)
C29 0.0152(5) 0.0171(5) 0.0223(6) 0.0004(4) -0.0042(4) -0.0017(4)
C30 0.0337(7) 0.0165(6) 0.0300(7) -0.0059(5) -0.0044(6) 0.0007(5)
C31 0.0203(6) 0.0201(6) 0.0456(8) 0.0034(6) -0.0039(6) -0.0077(5)

loop_
_atom_type_symbol
_atom_type_description
_atom_type_scat_dispersion_real
_atom_type_scat_dispersion_imag
_atom_type_scat_source
C C 0.0033 0.0016 'International Tables Vol C Tables 4.2.6.8 and 6.1.1.4'
H H 0.0000 0.0000 'International Tables Vol C Tables 4.2.6.8 and 6.1.1.4'
O O 0.0106 0.0060 'International Tables Vol C Tables 4.2.6.8 and 6.1.1.4'

loop_
_geom_angle_atom_site_label_1
_geom_angle_atom_site_label_2
_geom_angle_atom_site_label_3
_geom_angle
C7 O1 C8 115.80(10)
C7 C1 C6 109.86(9)
C7 C1 C9 107.36(10)
C6 C1 C9 109.52(10)
C7 C1 C2 111.34(10)
C6 C1 C2 109.25(9)
C9 C1 C2 109.48(10)
C3 C2 C1 111.84(10)
C3 C2 H2A 109.2
C1 C2 H2A 109.2
C3 C2 H2B 109.2
C1 C2 H2B 109.2
H2A C2 H2B 107.9
C2 C3 C4 114.55(10)
C2 C3 H3A 108.6
C4 C3 H3A 108.6
C2 C3 H3B 108.6
C4 C3 H3B 108.6
H3A C3 H3B 107.6
C10 C4 C5 109.53(11)
C10 C4 C3 107.05(10)
C5 C4 C3 109.43(10)
C10 C4 C14 110.38(11)
C5 C4 C14 108.98(9)
C3 C4 C14 111.43(10)
C11 C5 C4 112.33(9)
C11 C5 C6 110.16(9)
C4 C5 C6 112.91(10)
C11 C5 H5 107.0
C4 C5 H5 107.0
C6 C5 H5 107.0
C1 C6 C5 114.38(9)
C1 C6 H6A 108.7
C5 C6 H6A 108.7
C1 C6 H6B 108.7
C5 C6 H6B 108.7
H6A C6 H6B 107.6
O2 C7 O1 122.84(11)
O2 C7 C1 126.14(10)
O1 C7 C1 110.98(10)
O1 C8 H8A 109.5
O1 C8 H8B 109.5
H8A C8 H8B 109.5
O1 C8 H8C 109.5
H8A C8 H8C 109.5
H8B C8 H8C 109.5
C1 C9 H9A 109.5
C1 C9 H9B 109.5
H9A C9 H9B 109.5
C1 C9 H9C 109.5
H9A C9 H9C 109.5
H9B C9 H9C 109.5
C4 C10 H10A 109.5
C4 C10 H10B 109.5
H10A C10 H10B 109.5
C4 C10 H10C 109.5
H10A C10 H10C 109.5
H10B C10 H10C 109.5
C19 C11 C5 118.80(10)
C19 C11 C12 119.93(10)
C5 C11 C12 121.06(10)
C11 C12 C13 112.89(9)
C11 C12 C15 105.98(8)
C13 C12 C15 106.72(9)
C11 C12 C16 108.67(9)
C13 C12 C16 110.39(9)
C15 C12 C16 112.15(9)
C14 C13 C12 114.65(10)
C14 C13 H13A 108.6
C12 C13 H13A 108.6
C14 C13 H13B 108.6
C12 C13 H13B 108.6
H13A C13 H13B 107.6
C13 C14 C4 112.50(11)
C13 C14 H14A 109.1
C4 C14 H14A 109.1
C13 C14 H14B 109.1
C4 C14 H14B 109.1
H14A C14 H14B 107.8
C12 C15 H15A 109.5
C12 C15 H15B 109.5
H15A C15 H15B 109.5
C12 C15 H15C 109.5
H15A C15 H15C 109.5
H15B C15 H15C 109.5
C24 C16 C20 107.86(9)
C24 C16 C17 109.46(9)
C20 C16 C17 110.27(9)
C24 C16 C12 110.52(9)
C20 C16 C12 110.41(9)
C17 C16 C12 108.33(8)
C18 C17 C16 109.51(9)
C18 C17 C21 114.55(9)
C16 C17 C21 118.30(9)
C18 C17 H17 104.3
C16 C17 H17 104.3
C21 C17 H17 104.3
O3 C18 C19 119.28(10)
O3 C18 C17 122.83(10)
C19 C18 C17 117.87(10)
C11 C19 C18 124.59(10)
C11 C19 H19 117.7
C18 C19 H19 117.7
C16 C20 H20A 109.5
C16 C20 H20B 109.5
H20A C20 H20B 109.5
C16 C20 H20C 109.5
H20A C20 H20C 109.5
H20B C20 H20C 109.5
C29 C21 C25 107.33(9)
C29 C21 C22 107.47(9)
C25 C21 C22 113.19(9)
C29 C21 C17 108.49(9)
C25 C21 C17 113.40(9)
C22 C21 C17 106.74(8)
C23 C22 C21 112.12(9)
C23 C22 C26 112.99(9)
C21 C22 C26 115.39(9)
C23 C22 H22 105.1
C21 C22 H22 105.1
C26 C22 H22 105.1
C22 C23 C24 111.16(9)
C22 C23 H23A 109.4
C24 C23 H23A 109.4
C22 C23 H23B 109.4
C24 C23 H23B 109.4
H23A C23 H23B 108.0
C23 C24 C16 112.76(9)
C23 C24 H24A 109.0
C16 C24 H24A 109.0
C23 C24 H24B 109.0
C16 C24 H24B 109.0
H24A C24 H24B 107.8
C21 C25 H25A 109.5
C21 C25 H25B 109.5
H25A C25 H25B 109.5
C21 C25 H25C 109.5
H25A C25 H25C 109.5
H25B C25 H25C 109.5
C27 C26 C30 109.92(11)
C27 C26 C31 106.48(10)
C30 C26 C31 106.98(11)
C27 C26 C22 109.90(10)
C30 C26 C22 114.73(10)
C31 C26 C22 108.46(10)
C28 C27 C26 124.64(12)
C28 C27 H27 117.7
C26 C27 H27 117.7
C27 C28 C29 124.56(12)
C27 C28 H28 117.7
C29 C28 H28 117.7
C28 C29 C21 113.55(10)
C28 C29 H29A 108.9
C21 C29 H29A 108.9
C28 C29 H29B 108.9
C21 C29 H29B 108.9
H29A C29 H29B 107.7
C26 C30 H30A 109.5
C26 C30 H30B 109.5
H30A C30 H30B 109.5
C26 C30 H30C 109.5
H30A C30 H30C 109.5
H30B C30 H30C 109.5
C26 C31 H31A 109.5
C26 C31 H31B 109.5
H31A C31 H31B 109.5
C26 C31 H31C 109.5
H31A C31 H31C 109.5
H31B C31 H31C 109.5

loop_
_geom_bond_atom_site_label_1
_geom_bond_atom_site_label_2
_geom_bond_distance
O1 C7 1.3426(14)
O1 C8 1.4437(16)
O2 C7 1.2032(15)
O3 C18 1.2251(14)
C1 C7 1.5296(16)
C1 C6 1.5379(15)
C1 C9 1.5402(16)
C1 C2 1.5411(17)
C2 C3 1.5244(18)
C2 H2A 0.9900
C2 H2B 0.9900
C3 C4 1.5412(16)
C3 H3A 0.9900
C3 H3B 0.9900
C4 C10 1.5360(18)
C4 C5 1.5393(16)
C4 C14 1.5415(18)
C5 C11 1.5202(15)
C5 C6 1.5477(16)
C5 H5 1.0000
C6 H6A 0.9900
C6 H6B 0.9900
C8 H8A 0.9800
C8 H8B 0.9800
C8 H8C 0.9800
C9 H9A 0.9800
C9 H9B 0.9800
C9 H9C 0.9800
C10 H10A 0.9800
C10 H10B 0.9800
C10 H10C 0.9800
C11 C19 1.3438(16)
C11 C12 1.5258(15)
C12 C13 1.5531(16)
C12 C15 1.5584(15)
C12 C16 1.5938(15)
C13 C14 1.5364(16)
C13 H13A 0.9900
C13 H13B 0.9900
C14 H14A 0.9900
C14 H14B 0.9900
C15 H15A 0.9800
C15 H15B 0.9800
C15 H15C 0.9800
C16 C24 1.5408(15)
C16 C20 1.5475(16)
C16 C17 1.5590(15)
C17 C18 1.5289(15)
C17 C21 1.5730(15)
C17 H17 1.0000
C18 C19 1.4699(15)
C19 H19 0.9500
C20 H20A 0.9800
C20 H20B 0.9800
C20 H20C 0.9800
C21 C29 1.5461(16)
C21 C25 1.5472(16)
C21 C22 1.5579(15)
C22 C23 1.5268(16)
C22 C26 1.5609(15)
C22 H22 1.0000
C23 C24 1.5313(16)
C23 H23A 0.9900
C23 H23B 0.9900
C24 H24A 0.9900
C24 H24B 0.9900
C25 H25A 0.9800
C25 H25B 0.9800
C25 H25C 0.9800
C26 C27 1.5056(17)
C26 C30 1.5457(18)
C26 C31 1.5471(18)
C27 C28 1.3236(18)
C27 H27 0.9500
C28 C29 1.5008(16)
C28 H28 0.9500
C29 H29A 0.9900
C29 H29B 0.9900
C30 H30A 0.9800
C30 H30B 0.9800
C30 H30C 0.9800
C31 H31A 0.9800
C31 H31B 0.9800
C31 H31C 0.9800
